data_8105802
loop_
_publ_author_name
'Ayom, Gwaza E.'
'Zamisa, Sizwe J.'
'Van Zyl, Werner E.'

_publ_section_title
;
 Crystal structure of 1,1&#x2032;-methylenebis(4-tert-butylpyridinium)
 tetrachloridocobaltate(II) -- dichloromethane (1:1), C20H30Cl6CoN2
;
_journal_issue 4
_journal_name_full 'Zeitschrift f\"ur Kristallographie - New Crystal Structures'
_journal_page_first 629
_journal_page_last 631
_journal_paper_doi 10.1515/ncrs-2018-0581
_journal_volume 234
_journal_year 2019
_chemical_formula_sum 'C20 H30 Cl6 Co N2'
_chemical_formula_weight 570.09
_space_group_crystal_system orthorhombic
_space_group_IT_number 61
_space_group_name_Hall '-P 2ac 2ab'
_space_group_name_H-M_alt 'P b c a'
_atom_sites_solution_hydrogens geom
_cell_angle_alpha 90
_cell_angle_beta 90
_cell_angle_gamma 90
_cell_formula_units_Z 8
_cell_length_a 20.7559(10)
_cell_length_b 9.3427(5)
_cell_length_c 27.6827(12)
_cell_measurement_reflns_used 9904
_cell_measurement_temperature 100(2)
_cell_measurement_theta_max 27.33
_cell_measurement_theta_min 2.93
_cell_volume 5368.1(5)
_computing_cell_refinement 'SAINT-plus (Bruker, 2008)'
_computing_data_collection 'APEX2 (Bruker, 2008)'
_computing_data_reduction 'SAINT-Plus and XPREP (Bruker, 2008)'
_computing_molecular_graphics 'ORTEP3 (Farrugia, 2012)'
_computing_publication_material 'WinGX (Farrugia, 2012)'
_computing_structure_refinement 'SHELXL (Sheldrick, 2015)'
_computing_structure_solution 'SHELXS (Sheldrick, 2008)'
_diffrn_ambient_temperature 100(2)
_diffrn_measured_fraction_theta_full 1.000
_diffrn_measured_fraction_theta_max 0.984
_diffrn_measurement_device_type 'Bruker APEX-II CCD'
_diffrn_measurement_method '\f and \w scans'
_diffrn_radiation_monochromator graphite
_diffrn_radiation_source 'sealed tube'
_diffrn_radiation_type MoK\a
_diffrn_radiation_wavelength 0.71073
_diffrn_reflns_av_R_equivalents 0.0421
_diffrn_reflns_av_unetI/netI 0.0282
_diffrn_reflns_Laue_measured_fraction_full 1.000
_diffrn_reflns_Laue_measured_fraction_max 0.984
_diffrn_reflns_limit_h_max 25
_diffrn_reflns_limit_h_min -24
_diffrn_reflns_limit_k_max 11
_diffrn_reflns_limit_k_min -12
_diffrn_reflns_limit_l_max 35
_diffrn_reflns_limit_l_min -27
_diffrn_reflns_number 38536
_diffrn_reflns_point_group_measured_fraction_full 1.000
_diffrn_reflns_point_group_measured_fraction_max 0.984
_diffrn_reflns_theta_full 25.242
_diffrn_reflns_theta_max 27.387
_diffrn_reflns_theta_min 1.768
_exptl_absorpt_coefficient_mu 1.247
_exptl_absorpt_correction_T_max 0.867
_exptl_absorpt_correction_T_min 0.751
_exptl_absorpt_correction_type multi-scan
_exptl_absorpt_process_details 'SADABS (Bruker, 2012)'
_exptl_crystal_colour blue
_exptl_crystal_density_diffrn 1.411
_exptl_crystal_description block
_exptl_crystal_F_000 2344
_exptl_crystal_size_max 0.230
_exptl_crystal_size_mid 0.150
_exptl_crystal_size_min 0.130
_refine_diff_density_max 0.319
_refine_diff_density_min -0.227
_refine_diff_density_rms 0.046
_refine_ls_extinction_coef .
_refine_ls_extinction_method none
_refine_ls_goodness_of_fit_ref 1.029
_refine_ls_hydrogen_treatment constr
_refine_ls_matrix_type full
_refine_ls_number_parameters 348
_refine_ls_number_reflns 5992
_refine_ls_number_restraints 240
_refine_ls_restrained_S_all 1.040
_refine_ls_R_factor_all 0.0333
_refine_ls_R_factor_gt 0.0235
_refine_ls_shift/su_max 0.001
_refine_ls_shift/su_mean 0.000
_refine_ls_structure_factor_coef Fsqd
_refine_ls_weighting_details 'w=1/[\s^2^(Fo^2^)+(0.0323P)^2^] where P=(Fo^2^+2Fc^2^)/3'
_refine_ls_weighting_scheme calc
_refine_ls_wR_factor_gt 0.0573
_refine_ls_wR_factor_ref 0.0593
_reflns_Friedel_coverage 0.000
_reflns_Friedel_fraction_full .
_reflns_Friedel_fraction_max .
_reflns_number_gt 4906
_reflns_number_total 5992
_reflns_threshold_expression 'I > 2\s(I)'
_cod_data_source_file suppl_ncrs-2018-0581_suppl.cif
_cod_data_source_block '[dipy][cocl4]'
_cod_database_code 8105802
_shelx_space_group_comment
;
The symmetry employed for this shelxl refinement is uniquely defined
by the following loop, which should always be used as a source of
symmetry information in preference to the above space-group names.
They are only intended as comments.
;
_shelx_estimated_absorpt_t_min 0.762
_shelx_estimated_absorpt_t_max 0.855

loop_
_space_group_symop_operation_xyz
'x, y, z'
'x+1/2, -y+1/2, -z'
'-x, y+1/2, -z+1/2'
'-x+1/2, -y, z+1/2'
'-x, -y, -z'
'-x-1/2, y-1/2, z'
'x, -y-1/2, z-1/2'
'x-1/2, y, -z-1/2'

loop_
_atom_site_label
_atom_site_type_symbol
_atom_site_fract_x
_atom_site_fract_y
_atom_site_fract_z
_atom_site_U_iso_or_equiv
_atom_site_adp_type
_atom_site_occupancy
_atom_site_site_symmetry_order
_atom_site_calc_flag
_atom_site_refinement_flags_posn
_atom_site_refinement_flags_adp
_atom_site_refinement_flags_occupancy
_atom_site_disorder_assembly
_atom_site_disorder_group
Co1 Co 0.12253(2) 0.47316(2) 0.21473(2) 0.01738(6) Uani 1 1 d . . . . .
Cl1 Cl 0.05284(2) 0.65207(3) 0.23367(2) 0.02007(8) Uani 1 1 d . . . . .
Cl2 Cl 0.13971(2) 0.34964(4) 0.28474(2) 0.02072(8) Uani 1 1 d . . . . .
Cl3 Cl 0.21464(2) 0.56612(4) 0.18182(2) 0.02806(10) Uani 1 1 d . . . . .
Cl4 Cl 0.07349(2) 0.32487(4) 0.16045(2) 0.02286(9) Uani 1 1 d . . . . .
N1 N 0.09101(6) 0.96506(12) 0.18495(4) 0.0167(3) Uani 1 1 d . . . . .
N2 N 0.12900(6) 0.96045(12) 0.26795(4) 0.0176(3) Uani 1 1 d . . . . .
C1A C 0.15891(9) 0.82126(18) 0.43923(6) 0.0302(4) Uani 0.949(2) 1 d D . P A 1
H1AA H 0.184724 0.908493 0.435804 0.045 Uiso 0.949(2) 1 calc R U P A 1
H1AB H 0.170402 0.772846 0.469433 0.045 Uiso 0.949(2) 1 calc R U P A 1
H1AC H 0.113069 0.846368 0.439795 0.045 Uiso 0.949(2) 1 calc R U P A 1
C2A C 0.24337(10) 0.6761(2) 0.39858(7) 0.0460(6) Uani 0.949(2) 1 d D . P A 1
H2AA H 0.252445 0.608284 0.372431 0.069 Uiso 0.949(2) 1 calc R U P A 1
H2AB H 0.252218 0.630423 0.429755 0.069 Uiso 0.949(2) 1 calc R U P A 1
H2AC H 0.270822 0.760716 0.394916 0.069 Uiso 0.949(2) 1 calc R U P A 1
C3A C 0.12905(10) 0.5897(2) 0.40035(7) 0.0394(5) Uani 0.949(2) 1 d D . P A 1
H3AA H 0.083856 0.619891 0.401373 0.059 Uiso 0.949(2) 1 calc R U P A 1
H3AB H 0.139557 0.537011 0.429928 0.059 Uiso 0.949(2) 1 calc R U P A 1
H3AC H 0.135981 0.527736 0.372266 0.059 Uiso 0.949(2) 1 calc R U P A 1
C1B C 0.2048(12) 0.822(2) 0.4310(9) 0.021(4) Uani 0.051(2) 1 d D U P A 2
H1BA H 0.245898 0.853789 0.417252 0.031 Uiso 0.051(2) 1 calc R U P A 2
H1BB H 0.212713 0.772862 0.461715 0.031 Uiso 0.051(2) 1 calc R U P A 2
H1BC H 0.177034 0.905237 0.436606 0.031 Uiso 0.051(2) 1 calc R U P A 2
C2B C 0.2136(12) 0.590(2) 0.3850(10) 0.025(4) Uani 0.051(2) 1 d D U P A 2
H2BA H 0.190653 0.528234 0.362061 0.037 Uiso 0.051(2) 1 calc R U P A 2
H2BB H 0.222005 0.536533 0.414801 0.037 Uiso 0.051(2) 1 calc R U P A 2
H2BC H 0.254500 0.620746 0.370749 0.037 Uiso 0.051(2) 1 calc R U P A 2
C3B C 0.1088(9) 0.669(3) 0.4203(10) 0.025(4) Uani 0.051(2) 1 d D U P A 2
H3BA H 0.092723 0.742927 0.442391 0.038 Uiso 0.051(2) 1 calc R U P A 2
H3BB H 0.117003 0.580780 0.438401 0.038 Uiso 0.051(2) 1 calc R U P A 2
H3BC H 0.076503 0.650654 0.395229 0.038 Uiso 0.051(2) 1 calc R U P A 2
C4 C 0.17225(8) 0.72116(16) 0.39644(5) 0.0233(3) Uani 1 1 d D . . . .
C5 C 0.15653(7) 0.80096(15) 0.34979(5) 0.0186(3) Uani 1 1 d D . . . .
C6 C 0.09549(7) 0.85665(16) 0.34129(5) 0.0223(3) Uani 1 1 d . . . . .
H6 H 0.062172 0.839594 0.364104 0.027 Uiso 1 1 calc R U . . .
C7 C 0.08230(7) 0.93522(16) 0.30096(5) 0.0218(3) Uani 1 1 d . . . . .
H7 H 0.040202 0.972335 0.296032 0.026 Uiso 1 1 calc R U . . .
C8 C 0.18791(7) 0.90392(18) 0.27391(6) 0.0280(4) Uani 1 1 d . . . . .
H8 H 0.220064 0.919450 0.250061 0.034 Uiso 1 1 calc R U . . .
C9 C 0.20218(8) 0.82401(18) 0.31405(6) 0.0303(4) Uani 1 1 d . . . . .
H9 H 0.243980 0.783811 0.317422 0.036 Uiso 1 1 calc R U . . .
C10 C 0.11514(8) 1.05150(15) 0.22549(5) 0.0217(3) Uani 1 1 d . . . . .
H10A H 0.082580 1.124421 0.234287 0.026 Uiso 1 1 calc R U . . .
H10B H 0.154914 1.101993 0.215534 0.026 Uiso 1 1 calc R U . . .
C11 C 0.02741(7) 0.95258(15) 0.17775(5) 0.0211(3) Uani 1 1 d . . . . .
H11 H -0.001629 1.000606 0.198746 0.025 Uiso 1 1 calc R U . . .
C12 C 0.00375(7) 0.87176(16) 0.14064(5) 0.0225(3) Uani 1 1 d . . . . .
H12 H -0.041511 0.863510 0.136355 0.027 Uiso 1 1 calc R U . . .
C13 C 0.04510(8) 0.80153(15) 0.10912(5) 0.0201(3) Uani 1 1 d D . . . .
C14 C 0.11068(8) 0.81667(17) 0.11796(6) 0.0281(4) Uani 1 1 d . . . . .
H14 H 0.140660 0.769719 0.097436 0.034 Uiso 1 1 calc R U . . .
C15 C 0.13291(7) 0.89740(17) 0.15544(6) 0.0256(4) Uani 1 1 d . . . . .
H15 H 0.177952 0.906073 0.160803 0.031 Uiso 1 1 calc R U . . .
C16 C 0.01979(8) 0.71576(16) 0.06613(5) 0.0265(4) Uani 1 1 d D . . . .
C17A C -0.05205(17) 0.6717(4) 0.07369(9) 0.0435(10) Uani 0.858(8) 1 d D . P B 1
H17A H -0.055927 0.614929 0.103314 0.065 Uiso 0.858(8) 1 calc R U P B 1
H17B H -0.066598 0.614608 0.046061 0.065 Uiso 0.858(8) 1 calc R U P B 1
H17C H -0.078724 0.757857 0.076426 0.065 Uiso 0.858(8) 1 calc R U P B 1
C18A C 0.0601(2) 0.5836(3) 0.05691(11) 0.0445(9) Uani 0.858(8) 1 d D . P B 1
H18A H 0.103980 0.612150 0.048201 0.067 Uiso 0.858(8) 1 calc R U P B 1
H18B H 0.041049 0.528443 0.030381 0.067 Uiso 0.858(8) 1 calc R U P B 1
H18C H 0.061221 0.524598 0.086163 0.067 Uiso 0.858(8) 1 calc R U P B 1
C19A C 0.02190(18) 0.8150(4) 0.02210(12) 0.0274(7) Uani 0.858(8) 1 d D . P B 1
H19A H -0.003921 0.900678 0.028565 0.041 Uiso 0.858(8) 1 calc R U P B 1
H19B H 0.004377 0.764800 -0.006081 0.041 Uiso 0.858(8) 1 calc R U P B 1
H19C H 0.066585 0.842906 0.015635 0.041 Uiso 0.858(8) 1 calc R U P B 1
C17B C -0.0284(7) 0.6136(15) 0.0840(5) 0.022(3) Uani 0.142(8) 1 d D U P B 2
H17D H -0.008680 0.551474 0.108437 0.033 Uiso 0.142(8) 1 calc R U P B 2
H17E H -0.044203 0.555188 0.057144 0.033 Uiso 0.142(8) 1 calc R U P B 2
H17F H -0.064449 0.666046 0.098518 0.033 Uiso 0.142(8) 1 calc R U P B 2
C18B C 0.0803(7) 0.6157(18) 0.0507(8) 0.033(4) Uani 0.142(8) 1 d D U P B 2
H18D H 0.116543 0.676435 0.040943 0.050 Uiso 0.142(8) 1 calc R U P B 2
H18E H 0.067744 0.554094 0.023667 0.050 Uiso 0.142(8) 1 calc R U P B 2
H18F H 0.093190 0.556261 0.078232 0.050 Uiso 0.142(8) 1 calc R U P B 2
C19B C 0.0060(11) 0.819(2) 0.0267(8) 0.024(4) Uani 0.142(8) 1 d D U P B 2
H19D H 0.043304 0.881693 0.021995 0.037 Uiso 0.142(8) 1 calc R U P B 2
H19E H -0.031696 0.876805 0.035301 0.037 Uiso 0.142(8) 1 calc R U P B 2
H19F H -0.002777 0.766534 -0.003258 0.037 Uiso 0.142(8) 1 calc R U P B 2
C20 C 0.30470(9) 0.7582(2) 0.07661(6) 0.0475(5) Uani 1 1 d . . . . .
H20A H 0.327626 0.806474 0.103412 0.057 Uiso 1 1 calc R U . C 1
H20B H 0.274963 0.687300 0.091054 0.057 Uiso 1 1 calc R U . C 1
Cl5A Cl 0.2598(3) 0.8840(6) 0.04592(16) 0.0665(14) Uani 0.5 1 d . . P D 1
Cl6A Cl 0.3603(3) 0.6687(4) 0.04183(19) 0.0550(7) Uani 0.5 1 d . . P D 1
Cl5B Cl 0.2553(2) 0.8902(5) 0.04699(11) 0.0360(7) Uani 0.5 1 d . . P D 2
Cl6B Cl 0.3527(3) 0.6712(6) 0.02990(19) 0.0798(15) Uani 0.5 1 d . . P D 2

loop_
_atom_site_aniso_label
_atom_site_aniso_U_11
_atom_site_aniso_U_22
_atom_site_aniso_U_33
_atom_site_aniso_U_23
_atom_site_aniso_U_13
_atom_site_aniso_U_12
Co1 0.01587(11) 0.01607(10) 0.02021(12) 0.00191(8) 0.00053(8) 0.00112(8)
Cl1 0.01935(18) 0.01306(16) 0.0278(2) 0.00228(14) 0.00364(14) 0.00026(13)
Cl2 0.02077(19) 0.02083(18) 0.02054(19) 0.00209(14) -0.00240(14) 0.00046(14)
Cl3 0.01651(19) 0.0337(2) 0.0340(2) 0.01413(17) 0.00440(15) 0.00331(15)
Cl4 0.0262(2) 0.02068(18) 0.02171(19) 0.00025(14) -0.00276(15) 0.00025(14)
N1 0.0219(7) 0.0131(6) 0.0153(6) 0.0021(5) -0.0005(5) -0.0006(5)
N2 0.0199(7) 0.0156(6) 0.0172(6) 0.0009(5) -0.0026(5) -0.0025(5)
C4 0.0279(9) 0.0229(8) 0.0191(8) 0.0037(6) 0.0012(6) 0.0022(6)
C5 0.0215(8) 0.0166(7) 0.0178(8) -0.0016(6) 0.0001(6) -0.0018(6)
C6 0.0201(8) 0.0286(8) 0.0183(8) -0.0016(6) 0.0038(6) -0.0006(6)
C7 0.0180(8) 0.0269(8) 0.0206(8) -0.0034(6) -0.0007(6) 0.0039(6)
C8 0.0178(8) 0.0401(10) 0.0262(9) 0.0120(7) 0.0050(6) 0.0005(7)
C9 0.0172(8) 0.0430(10) 0.0308(9) 0.0124(8) 0.0034(7) 0.0067(7)
C10 0.0297(9) 0.0147(7) 0.0206(8) 0.0013(6) -0.0065(6) -0.0031(6)
C11 0.0207(8) 0.0214(8) 0.0213(8) -0.0013(6) -0.0009(6) 0.0067(6)
C12 0.0219(8) 0.0246(8) 0.0209(8) -0.0008(6) -0.0061(6) 0.0043(6)
C13 0.0321(9) 0.0133(7) 0.0150(7) 0.0041(6) 0.0016(6) -0.0012(6)
C14 0.0283(9) 0.0287(9) 0.0273(9) -0.0071(7) 0.0116(7) -0.0009(7)
C15 0.0185(8) 0.0266(8) 0.0316(9) -0.0012(7) 0.0054(6) -0.0021(6)
C16 0.0433(10) 0.0210(8) 0.0152(8) -0.0009(6) 0.0006(7) -0.0053(7)
C1A 0.0413(12) 0.0287(9) 0.0207(9) 0.0023(7) -0.0046(8) -0.0021(8)
C2A 0.0419(12) 0.0649(15) 0.0313(11) 0.0199(10) 0.0010(9) 0.0232(11)
C3A 0.0667(15) 0.0253(10) 0.0263(10) 0.0037(8) 0.0027(9) -0.0098(9)
C17A 0.0556(18) 0.0479(18) 0.0271(13) -0.0100(12) 0.0026(12) -0.0296(15)
C18A 0.087(2) 0.0199(12) 0.0266(14) -0.0058(10) -0.0196(15) 0.0113(14)
C19A 0.0317(19) 0.0306(12) 0.0200(13) 0.0015(9) -0.0033(12) 0.0048(13)
C1B 0.021(5) 0.021(5) 0.021(5) 0.001(2) 0.000(2) 0.000(2)
C2B 0.025(5) 0.025(5) 0.025(5) 0.000(2) -0.001(2) 0.001(2)
C3B 0.026(5) 0.025(5) 0.025(5) 0.000(2) 0.000(2) 0.000(2)
C17B 0.024(3) 0.022(3) 0.021(3) -0.0020(19) -0.0009(19) -0.0002(19)
C18B 0.036(4) 0.031(4) 0.032(4) -0.001(2) -0.0013(19) -0.0010(19)
C19B 0.024(4) 0.025(4) 0.025(4) -0.0010(19) -0.001(2) 0.000(2)
C20 0.0334(11) 0.0751(15) 0.0342(11) 0.0010(10) 0.0027(8) -0.0014(10)
Cl5A 0.050(2) 0.091(3) 0.058(2) 0.0011(18) -0.0114(15) 0.0033(15)
Cl6A 0.0518(12) 0.0634(12) 0.0498(19) -0.0091(10) 0.0208(11) -0.0057(9)
Cl5B 0.0342(12) 0.0554(15) 0.0184(12) -0.0041(10) 0.0000(9) -0.0113(10)
Cl6B 0.0605(18) 0.117(2) 0.062(3) 0.0028(14) 0.0304(17) 0.0168(13)

loop_
_atom_type_symbol
_atom_type_description
_atom_type_scat_dispersion_real
_atom_type_scat_dispersion_imag
_atom_type_scat_source
C C 0.0033 0.0016 'International Tables Vol C Tables 4.2.6.8 and 6.1.1.4'
H H 0.0000 0.0000 'International Tables Vol C Tables 4.2.6.8 and 6.1.1.4'
Cl Cl 0.1484 0.1585 'International Tables Vol C Tables 4.2.6.8 and 6.1.1.4'
Co Co 0.3494 0.9721 'International Tables Vol C Tables 4.2.6.8 and 6.1.1.4'
N N 0.0061 0.0033 'International Tables Vol C Tables 4.2.6.8 and 6.1.1.4'

loop_
_geom_angle_atom_site_label_1
_geom_angle_atom_site_label_2
_geom_angle_atom_site_label_3
_geom_angle
_geom_angle_site_symmetry_1
_geom_angle_site_symmetry_3
Cl1 Co1 Cl4 108.328(15) . .
Cl1 Co1 Cl2 105.985(15) . .
Cl4 Co1 Cl2 108.751(15) . .
Cl1 Co1 Cl3 110.151(15) . .
Cl4 Co1 Cl3 109.922(17) . .
Cl2 Co1 Cl3 113.519(15) . .
C11 N1 C15 120.24(13) . .
C11 N1 C10 119.79(12) . .
C15 N1 C10 119.97(12) . .
C8 N2 C7 120.07(13) . .
C8 N2 C10 120.08(12) . .
C7 N2 C10 119.84(12) . .
C1B C4 C5 109.2(11) . .
C3A C4 C5 109.14(13) . .
C1B C4 C2B 112.5(13) . .
C5 C4 C2B 109.6(11) . .
C3A C4 C1A 109.26(13) . .
C5 C4 C1A 108.47(12) . .
C3A C4 C2A 109.97(15) . .
C5 C4 C2A 111.84(13) . .
C1A C4 C2A 108.10(14) . .
C1B C4 C3B 107.9(13) . .
C5 C4 C3B 109.4(11) . .
C2B C4 C3B 108.2(13) . .
C9 C5 C6 116.36(13) . .
C9 C5 C4 122.24(13) . .
C6 C5 C4 121.40(13) . .
C7 C6 C5 121.53(14) . .
C7 C6 H6 119.2 . .
C5 C6 H6 119.2 . .
N2 C7 C6 120.19(14) . .
N2 C7 H7 119.9 . .
C6 C7 H7 119.9 . .
N2 C8 C9 120.72(14) . .
N2 C8 H8 119.6 . .
C9 C8 H8 119.6 . .
C8 C9 C5 121.01(15) . .
C8 C9 H9 119.5 . .
C5 C9 H9 119.5 . .
N1 C10 N2 110.90(11) . .
N1 C10 H10A 109.5 . .
N2 C10 H10A 109.5 . .
N1 C10 H10B 109.5 . .
N2 C10 H10B 109.5 . .
H10A C10 H10B 108.0 . .
N1 C11 C12 120.94(13) . .
N1 C11 H11 119.5 . .
C12 C11 H11 119.5 . .
C11 C12 C13 120.75(14) . .
C11 C12 H12 119.6 . .
C13 C12 H12 119.6 . .
C12 C13 C14 116.51(14) . .
C12 C13 C16 121.65(14) . .
C14 C13 C16 121.81(14) . .
C15 C14 C13 121.45(14) . .
C15 C14 H14 119.3 . .
C13 C14 H14 119.3 . .
N1 C15 C14 120.10(14) . .
N1 C15 H15 120.0 . .
C14 C15 H15 120.0 . .
C17B C16 C19B 122.6(10) . .
C17B C16 C13 108.2(5) . .
C19B C16 C13 107.4(11) . .
C18A C16 C13 111.69(17) . .
C18A C16 C19A 110.11(19) . .
C13 C16 C19A 107.02(18) . .
C18A C16 C17A 109.57(18) . .
C13 C16 C17A 111.25(13) . .
C19A C16 C17A 107.07(19) . .
C17B C16 C18B 104.0(7) . .
C19B C16 C18B 109.3(10) . .
C13 C16 C18B 103.9(8) . .
C4 C1A H1AA 109.5 . .
C4 C1A H1AB 109.5 . .
H1AA C1A H1AB 109.5 . .
C4 C1A H1AC 109.5 . .
H1AA C1A H1AC 109.5 . .
H1AB C1A H1AC 109.5 . .
C4 C2A H2AA 109.5 . .
C4 C2A H2AB 109.5 . .
H2AA C2A H2AB 109.5 . .
C4 C2A H2AC 109.5 . .
H2AA C2A H2AC 109.5 . .
H2AB C2A H2AC 109.5 . .
C4 C3A H3AA 109.5 . .
C4 C3A H3AB 109.5 . .
H3AA C3A H3AB 109.5 . .
C4 C3A H3AC 109.5 . .
H3AA C3A H3AC 109.5 . .
H3AB C3A H3AC 109.5 . .
C16 C17A H17A 109.5 . .
C16 C17A H17B 109.5 . .
H17A C17A H17B 109.5 . .
C16 C17A H17C 109.5 . .
H17A C17A H17C 109.5 . .
H17B C17A H17C 109.5 . .
C16 C18A H18A 109.5 . .
C16 C18A H18B 109.5 . .
H18A C18A H18B 109.5 . .
C16 C18A H18C 109.5 . .
H18A C18A H18C 109.5 . .
H18B C18A H18C 109.5 . .
C16 C19A H19A 109.5 . .
C16 C19A H19B 109.5 . .
H19A C19A H19B 109.5 . .
C16 C19A H19C 109.5 . .
H19A C19A H19C 109.5 . .
H19B C19A H19C 109.5 . .
C4 C1B H1BA 109.5 . .
C4 C1B H1BB 109.5 . .
H1BA C1B H1BB 109.5 . .
C4 C1B H1BC 109.5 . .
H1BA C1B H1BC 109.5 . .
H1BB C1B H1BC 109.5 . .
C4 C2B H2BA 109.5 . .
C4 C2B H2BB 109.5 . .
H2BA C2B H2BB 109.5 . .
C4 C2B H2BC 109.5 . .
H2BA C2B H2BC 109.5 . .
H2BB C2B H2BC 109.5 . .
C4 C3B H3BA 109.5 . .
C4 C3B H3BB 109.5 . .
H3BA C3B H3BB 109.5 . .
C4 C3B H3BC 109.5 . .
H3BA C3B H3BC 109.5 . .
H3BB C3B H3BC 109.5 . .
C16 C17B H17D 109.5 . .
C16 C17B H17E 109.5 . .
H17D C17B H17E 109.5 . .
C16 C17B H17F 109.5 . .
H17D C17B H17F 109.5 . .
H17E C17B H17F 109.5 . .
C16 C18B H18D 109.5 . .
C16 C18B H18E 109.5 . .
H18D C18B H18E 109.5 . .
C16 C18B H18F 109.5 . .
H18D C18B H18F 109.5 . .
H18E C18B H18F 109.5 . .
C16 C19B H19D 109.5 . .
C16 C19B H19E 109.5 . .
H19D C19B H19E 109.5 . .
C16 C19B H19F 109.5 . .
H19D C19B H19F 109.5 . .
H19E C19B H19F 109.5 . .
Cl6A C20 Cl5A 114.7(3) . .
Cl5B C20 Cl6B 107.1(2) . .
Cl6A C20 H20A 108.6 . .
Cl5A C20 H20A 108.6 . .
Cl6A C20 H20B 108.6 . .
Cl5A C20 H20B 108.6 . .
H20A C20 H20B 107.6 . .

loop_
_geom_bond_atom_site_label_1
_geom_bond_atom_site_label_2
_geom_bond_distance
_geom_bond_site_symmetry_2
Co1 Cl1 2.2719(4) .
Co1 Cl4 2.2831(4) .
Co1 Cl2 2.2836(4) .
Co1 Cl3 2.2889(4) .
N1 C11 1.3402(19) .
N1 C15 1.3503(19) .
N1 C10 1.4705(18) .
N2 C8 1.3420(19) .
N2 C7 1.3527(19) .
N2 C10 1.4791(18) .
C4 C1B 1.504(13) .
C4 C3A 1.524(2) .
C4 C5 1.526(2) .
C4 C2B 1.530(13) .
C4 C1A 1.535(2) .
C4 C2A 1.536(2) .
C4 C3B 1.552(13) .
C5 C9 1.387(2) .
C5 C6 1.390(2) .
C6 C7 1.364(2) .
C6 H6 0.9500 .
C7 H7 0.9500 .
C8 C9 1.371(2) .
C8 H8 0.9500 .
C9 H9 0.9500 .
C10 H10A 0.9900 .
C10 H10B 0.9900 .
C11 C12 1.366(2) .
C11 H11 0.9500 .
C12 C13 1.389(2) .
C12 H12 0.9500 .
C13 C14 1.390(2) .
C13 C16 1.528(2) .
C14 C15 1.363(2) .
C14 H14 0.9500 .
C15 H15 0.9500 .
C16 C17B 1.469(9) .
C16 C19B 1.485(12) .
C16 C18A 1.513(3) .
C16 C19A 1.532(3) .
C16 C17A 1.561(3) .
C16 C18B 1.623(12) .
C1A H1AA 0.9800 .
C1A H1AB 0.9800 .
C1A H1AC 0.9800 .
C2A H2AA 0.9800 .
C2A H2AB 0.9800 .
C2A H2AC 0.9800 .
C3A H3AA 0.9800 .
C3A H3AB 0.9800 .
C3A H3AC 0.9800 .
C17A H17A 0.9800 .
C17A H17B 0.9800 .
C17A H17C 0.9800 .
C18A H18A 0.9800 .
C18A H18B 0.9800 .
C18A H18C 0.9800 .
C19A H19A 0.9800 .
C19A H19B 0.9800 .
C19A H19C 0.9800 .
C1B H1BA 0.9800 .
C1B H1BB 0.9800 .
C1B H1BC 0.9800 .
C2B H2BA 0.9800 .
C2B H2BB 0.9800 .
C2B H2BC 0.9800 .
C3B H3BA 0.9800 .
C3B H3BB 0.9800 .
C3B H3BC 0.9800 .
C17B H17D 0.9800 .
C17B H17E 0.9800 .
C17B H17F 0.9800 .
C18B H18D 0.9800 .
C18B H18E 0.9800 .
C18B H18F 0.9800 .
C19B H19D 0.9800 .
C19B H19E 0.9800 .
C19B H19F 0.9800 .
C20 Cl6A 1.720(5) .
C20 Cl5A 1.723(7) .
C20 Cl5B 1.802(6) .
C20 Cl6B 1.824(6) .
C20 H20A 0.9900 .
C20 H20B 0.9900 .

loop_
_geom_hbond_atom_site_label_D
_geom_hbond_atom_site_label_H
_geom_hbond_atom_site_label_A
_geom_hbond_distance_DH
_geom_hbond_distance_HA
_geom_hbond_distance_DA
_geom_hbond_angle_DHA
_geom_hbond_site_symmetry_A
C7 H7 Cl1 0.95 2.69 3.5905(15) 159 3
C8 H8 Cl3 0.95 2.70 3.5898(16) 157 6_665
C11 H11 Cl1 0.95 2.58 3.5016(15) 165 3
C15 H15 Cl3 0.95 2.75 3.6097(16) 151 6_665
C20 H20A Cl4 0.99 2.60 3.488(2) 150 6_665

loop_
_geom_torsion_atom_site_label_1
_geom_torsion_atom_site_label_2
_geom_torsion_atom_site_label_3
_geom_torsion_atom_site_label_4
_geom_torsion
_geom_torsion_site_symmetry_1
_geom_torsion_site_symmetry_2
_geom_torsion_site_symmetry_3
_geom_torsion_site_symmetry_4
C1B C4 C5 C9 81.0(11) . . . .
C3A C4 C5 C9 -120.26(17) . . . .
C2B C4 C5 C9 -42.7(11) . . . .
C1A C4 C5 C9 120.78(16) . . . .
C2A C4 C5 C9 1.6(2) . . . .
C3B C4 C5 C9 -161.2(11) . . . .
C1B C4 C5 C6 -98.0(11) . . . .
C3A C4 C5 C6 60.80(18) . . . .
C2B C4 C5 C6 138.4(11) . . . .
C1A C4 C5 C6 -58.16(18) . . . .
C2A C4 C5 C6 -177.30(15) . . . .
C3B C4 C5 C6 19.9(11) . . . .
C9 C5 C6 C7 -2.9(2) . . . .
C4 C5 C6 C7 176.09(14) . . . .
C8 N2 C7 C6 2.4(2) . . . .
C10 N2 C7 C6 -177.09(13) . . . .
C5 C6 C7 N2 0.2(2) . . . .
C7 N2 C8 C9 -2.1(2) . . . .
C10 N2 C8 C9 177.41(14) . . . .
N2 C8 C9 C5 -0.8(3) . . . .
C6 C5 C9 C8 3.2(2) . . . .
C4 C5 C9 C8 -175.77(15) . . . .
C11 N1 C10 N2 95.84(15) . . . .
C15 N1 C10 N2 -83.48(16) . . . .
C8 N2 C10 N1 90.64(16) . . . .
C7 N2 C10 N1 -89.88(16) . . . .
C15 N1 C11 C12 0.0(2) . . . .
C10 N1 C11 C12 -179.35(13) . . . .
N1 C11 C12 C13 -0.6(2) . . . .
C11 C12 C13 C14 0.9(2) . . . .
C11 C12 C13 C16 -177.38(13) . . . .
C12 C13 C14 C15 -0.5(2) . . . .
C16 C13 C14 C15 177.72(14) . . . .
C11 N1 C15 C14 0.4(2) . . . .
C10 N1 C15 C14 179.70(14) . . . .
C13 C14 C15 N1 -0.1(2) . . . .
C12 C13 C16 C17B -52.7(7) . . . .
C14 C13 C16 C17B 129.1(7) . . . .
C12 C13 C16 C19B 81.4(9) . . . .
C14 C13 C16 C19B -96.7(9) . . . .
C12 C13 C16 C18A -143.9(2) . . . .
C14 C13 C16 C18A 37.9(3) . . . .
C12 C13 C16 C19A 95.5(2) . . . .
C14 C13 C16 C19A -82.7(2) . . . .
C12 C13 C16 C17A -21.1(3) . . . .
C14 C13 C16 C17A 160.7(2) . . . .
C12 C13 C16 C18B -162.8(7) . . . .
C14 C13 C16 C18B 19.0(7) . . . .
